data_7108680
loop_
_publ_author_name
'Kamaljit Singh'
'Tarunpreet Singh Virk'
'Jing Zhang'
'Wei Xu'
'Daoben Zhu'

_publ_section_title
;
 Neutral tetrathia[22]annulene[2.1.2.1] based field-effect transistors:
 improved on/off ratio defies ring puckering
;
_journal_name_full Chem.Commun.
_journal_page_first 12174
_journal_paper_doi 10.1039/c2cc37004b
_journal_volume 48
_journal_year 2012
_chemical_formula_sum 'C34 H20 Cl2 S4'
_chemical_formula_weight 627.64
_chemical_name_systematic
;
?
;
_space_group_IT_number 43
_symmetry_cell_setting orthorhombic
_symmetry_space_group_name_Hall 'F 2 -2d'
_symmetry_space_group_name_H-M 'F d d 2'
_atom_sites_solution_hydrogens geom
_atom_sites_solution_primary direct
_atom_sites_solution_secondary difmap
_audit_creation_method SHELXL-97
_cell_angle_alpha 90.00
_cell_angle_beta 90.00
_cell_angle_gamma 90.00
_cell_formula_units_Z 16
_cell_length_a 60.299(6)
_cell_length_b 19.5214(15)
_cell_length_c 9.5973(8)
_cell_measurement_reflns_used 8176
_cell_measurement_temperature 150(2)
_cell_measurement_theta_max 72.2146
_cell_measurement_theta_min 2.9328
_cell_volume 11297.2(17)
_computing_cell_refinement 'CrysAlis RED, Oxford Diffraction Ltd.,'
_computing_data_collection 'CrysAlis CCD, Oxford Diffraction Ltd.,'
_computing_data_reduction 'CrysAlis RED, Oxford Diffraction Ltd.,'
_computing_molecular_graphics Ortep3
_computing_publication_material Shelx97
_computing_structure_refinement 'SHELXL-97 (Sheldrick, 1997)'
_computing_structure_solution 'SHELXS-97 (Sheldrick, 1997)'
_diffrn_ambient_temperature 150(2)
_diffrn_detector_area_resol_mean 15.9948
_diffrn_measured_fraction_theta_full 0.993
_diffrn_measured_fraction_theta_max 0.993
_diffrn_measurement_device_type 'OXFORD DIFFRACTION SUPER NOVA'
_diffrn_measurement_method \w/q-scan
_diffrn_radiation_monochromator graphite
_diffrn_radiation_source 'Micro-Focus (Cu) X-ray Source'
_diffrn_radiation_type CuK\a
_diffrn_radiation_wavelength 1.54180
_diffrn_reflns_av_R_equivalents 0.0462
_diffrn_reflns_av_sigmaI/netI 0.0312
_diffrn_reflns_limit_h_max 73
_diffrn_reflns_limit_h_min -72
_diffrn_reflns_limit_k_max 23
_diffrn_reflns_limit_k_min -22
_diffrn_reflns_limit_l_max 11
_diffrn_reflns_limit_l_min -9
_diffrn_reflns_number 19859
_diffrn_reflns_theta_full 72.40
_diffrn_reflns_theta_max 72.40
_diffrn_reflns_theta_min 2.93
_exptl_absorpt_coefficient_mu 5.018
_exptl_absorpt_correction_T_max 0.5401
_exptl_absorpt_correction_T_min 0.3915
_exptl_absorpt_correction_type multi-scan
_exptl_absorpt_process_details
;
(CrysAlis RED; Oxford Diffraction, 2009)
;
_exptl_crystal_colour BLACK
_exptl_crystal_density_diffrn 1.476
_exptl_crystal_density_method 'not measured'
_exptl_crystal_description BLOCK
_exptl_crystal_F_000 5152
_exptl_crystal_size_max 0.23
_exptl_crystal_size_mid 0.18
_exptl_crystal_size_min 0.14
_refine_diff_density_max 0.397
_refine_diff_density_min -0.321
_refine_diff_density_rms 0.065
_refine_ls_abs_structure_details 'Flack H D (1983), Acta Cryst. A39, 876-881'
_refine_ls_abs_structure_Flack 0.00(2)
_refine_ls_extinction_method none
_refine_ls_goodness_of_fit_ref 1.072
_refine_ls_hydrogen_treatment riding
_refine_ls_matrix_type full
_refine_ls_number_parameters 361
_refine_ls_number_reflns 4940
_refine_ls_number_restraints 1
_refine_ls_restrained_S_all 1.072
_refine_ls_R_factor_all 0.0529
_refine_ls_R_factor_gt 0.0503
_refine_ls_shift/su_max 0.000
_refine_ls_shift/su_mean 0.000
_refine_ls_structure_factor_coef Fsqd
_refine_ls_weighting_details 'calc w=1/[\s^2^(Fo^2^)+(0.0970P)^2^+9.1277P] where P=(Fo^2^+2Fc^2^)/3'
_refine_ls_weighting_scheme calc
_refine_ls_wR_factor_gt 0.1381
_refine_ls_wR_factor_ref 0.1411
_reflns_number_gt 4655
_reflns_number_total 4940
_reflns_threshold_expression >2sigma(I)
_cod_data_source_file c2cc37004b.txt
_cod_data_source_block gnu005
_cod_depositor_comments
;

2018-03-11
Z value and formula fixed to values more according to usual
chemical conventions.                 miguel
;
_cod_original_formula_sum 'C136 H80 Cl8 S16'
_cod_original_formula_weight 2510.56
_cod_original_formula_units_Z 4
_cod_database_code 7108680

loop_
_symmetry_equiv_pos_as_xyz
'x, y, z'
'-x, -y, z'
'x+1/4, -y+1/4, z+1/4'
'-x+1/4, y+1/4, z+1/4'
'x, y+1/2, z+1/2'
'-x, -y+1/2, z+1/2'
'x+1/4, -y+3/4, z+3/4'
'-x+1/4, y+3/4, z+3/4'
'x+1/2, y, z+1/2'
'-x+1/2, -y, z+1/2'
'x+3/4, -y+1/4, z+3/4'
'-x+3/4, y+1/4, z+3/4'
'x+1/2, y+1/2, z'
'-x+1/2, -y+1/2, z'
'x+3/4, -y+3/4, z+1/4'
'-x+3/4, y+3/4, z+1/4'

loop_
_atom_site_label
_atom_site_type_symbol
_atom_site_fract_x
_atom_site_fract_y
_atom_site_fract_z
_atom_site_U_iso_or_equiv
_atom_site_adp_type
_atom_site_occupancy
_atom_site_symmetry_multiplicity
_atom_site_calc_flag
_atom_site_refinement_flags
S1 S 0.113642(14) 0.37324(5) 0.91723(11) 0.0467(2) Uani 1 1 d .
S2 S 0.184951(14) 0.33268(5) 0.90660(11) 0.0474(2) Uani 1 1 d .
S3 S 0.145561(15) 0.31985(5) 0.69777(11) 0.0487(2) Uani 1 1 d .
S4 S 0.152939(15) 0.39138(6) 1.12089(10) 0.0506(2) Uani 1 1 d .
Cl1 Cl 0.26458(2) 0.34249(9) 1.49820(19) 0.0886(5) Uani 1 1 d .
Cl2 Cl 0.03607(2) 0.42986(8) 0.35524(18) 0.0848(4) Uani 1 1 d .
C1 C 0.09336(6) 0.3904(2) 1.0407(5) 0.0477(9) Uani 1 1 d .
C2 C 0.07237(7) 0.3775(2) 0.9809(5) 0.0557(10) Uani 1 1 d .
H2 H 0.0589 0.3838 1.0307 0.067 Uiso 1 1 calc R
C3 C 0.07289(6) 0.3555(2) 0.8470(5) 0.0550(10) Uani 1 1 d .
H3 H 0.0599 0.3451 0.7954 0.066 Uiso 1 1 calc R
C4 C 0.09426(6) 0.34941(19) 0.7910(5) 0.0455(8) Uani 1 1 d .
C5 C 0.09968(6) 0.32730(18) 0.6566(5) 0.0448(8) Uani 1 1 d .
C6 C 0.08050(6) 0.3165(2) 0.5599(5) 0.0472(8) Uani 1 1 d .
C7 C 0.06835(6) 0.3715(2) 0.5097(5) 0.0505(9) Uani 1 1 d .
H7 H 0.0721 0.4169 0.5364 0.061 Uiso 1 1 calc R
C8 C 0.05068(6) 0.3599(2) 0.4202(5) 0.0537(9) Uani 1 1 d .
C9 C 0.04460(7) 0.2954(3) 0.3802(6) 0.0658(12) Uani 1 1 d .
H9 H 0.0324 0.2883 0.3195 0.079 Uiso 1 1 calc R
C10 C 0.05682(9) 0.2404(3) 0.4309(6) 0.0706(13) Uani 1 1 d .
H10 H 0.0529 0.1951 0.4045 0.085 Uiso 1 1 calc R
C11 C 0.07447(8) 0.2503(2) 0.5183(6) 0.0598(11) Uani 1 1 d .
H11 H 0.0827 0.2120 0.5509 0.072 Uiso 1 1 calc R
C12 C 0.12097(6) 0.31410(18) 0.6021(5) 0.0470(8) Uani 1 1 d .
C13 C 0.12608(7) 0.2938(2) 0.4658(5) 0.0548(9) Uani 1 1 d .
H13 H 0.1152 0.2883 0.3954 0.066 Uiso 1 1 calc R
C14 C 0.14810(7) 0.2825(2) 0.4432(5) 0.0560(9) Uani 1 1 d .
H14 H 0.1537 0.2680 0.3554 0.067 Uiso 1 1 calc R
C15 C 0.16194(7) 0.2936(2) 0.5582(5) 0.0501(9) Uani 1 1 d .
C16 C 0.18499(7) 0.2850(2) 0.5536(5) 0.0557(10) Uani 1 1 d .
H16 H 0.1898 0.2704 0.4642 0.067 Uiso 1 1 calc R
C17 C 0.20254(6) 0.2921(2) 0.6447(5) 0.0552(10) Uani 1 1 d .
H17 H 0.2163 0.2811 0.6019 0.066 Uiso 1 1 calc R
C18 C 0.20531(6) 0.31158(19) 0.7848(5) 0.0492(9) Uani 1 1 d .
C19 C 0.22626(6) 0.3210(2) 0.8462(6) 0.0570(10) Uani 1 1 d .
H19 H 0.2397 0.3100 0.7993 0.068 Uiso 1 1 calc R
C20 C 0.22593(6) 0.3468(2) 0.9773(5) 0.0566(11) Uani 1 1 d .
H20 H 0.2390 0.3558 1.0291 0.068 Uiso 1 1 calc R
C21 C 0.20435(6) 0.3593(2) 1.0305(5) 0.0486(9) Uani 1 1 d .
C22 C 0.19909(6) 0.3919(2) 1.1558(5) 0.0508(9) Uani 1 1 d .
C23 C 0.21852(6) 0.4165(2) 1.2416(5) 0.0523(9) Uani 1 1 d .
C24 C 0.23068(7) 0.3722(3) 1.3219(6) 0.0589(10) Uani 1 1 d .
H24 H 0.2268 0.3250 1.3275 0.071 Uiso 1 1 calc R
C25 C 0.24914(7) 0.3985(3) 1.3968(5) 0.0609(11) Uani 1 1 d .
C26 C 0.25502(7) 0.4655(3) 1.3886(6) 0.0672(12) Uani 1 1 d .
H26 H 0.2677 0.4819 1.4373 0.081 Uiso 1 1 calc R
C27 C 0.24256(8) 0.5091(3) 1.3097(6) 0.0700(13) Uani 1 1 d .
H27 H 0.2465 0.5561 1.3044 0.084 Uiso 1 1 calc R
C28 C 0.22424(7) 0.4857(2) 1.2373(5) 0.0611(11) Uani 1 1 d .
H28 H 0.2155 0.5168 1.1844 0.073 Uiso 1 1 calc R
C29 C 0.17796(6) 0.4090(2) 1.2067(5) 0.0511(9) Uani 1 1 d .
C30 C 0.17314(7) 0.4439(3) 1.3311(5) 0.0608(11) Uani 1 1 d .
H30 H 0.1843 0.4583 1.3944 0.073 Uiso 1 1 calc R
C31 C 0.15105(8) 0.4553(3) 1.3535(5) 0.0621(11) Uani 1 1 d .
H31 H 0.1457 0.4781 1.4343 0.075 Uiso 1 1 calc R
C32 C 0.13680(7) 0.4310(2) 1.2489(5) 0.0504(9) Uani 1 1 d .
C33 C 0.11373(7) 0.4355(2) 1.2577(5) 0.0535(9) Uani 1 1 d .
H33 H 0.1090 0.4571 1.3413 0.064 Uiso 1 1 calc R
C34 C 0.09596(6) 0.4163(2) 1.1746(5) 0.0521(9) Uani 1 1 d .
H34 H 0.0821 0.4223 1.2206 0.062 Uiso 1 1 calc R

loop_
_atom_site_aniso_label
_atom_site_aniso_U_11
_atom_site_aniso_U_22
_atom_site_aniso_U_33
_atom_site_aniso_U_23
_atom_site_aniso_U_13
_atom_site_aniso_U_12
S1 0.0368(4) 0.0591(5) 0.0443(5) -0.0034(4) -0.0015(3) 0.0022(3)
S2 0.0359(4) 0.0573(5) 0.0489(5) -0.0034(4) -0.0029(3) 0.0018(3)
S3 0.0405(4) 0.0598(5) 0.0458(5) -0.0069(4) -0.0033(4) 0.0031(4)
S4 0.0396(4) 0.0676(6) 0.0446(5) -0.0063(4) -0.0029(4) 0.0027(4)
Cl1 0.0624(7) 0.1088(10) 0.0947(11) 0.0262(9) -0.0300(7) -0.0010(7)
Cl2 0.0546(6) 0.0986(9) 0.1013(11) 0.0351(8) -0.0167(6) 0.0079(6)
C1 0.0414(18) 0.052(2) 0.049(2) 0.0067(17) 0.0050(16) 0.0029(15)
C2 0.0388(19) 0.066(2) 0.062(3) 0.010(2) 0.0058(17) 0.0032(17)
C3 0.0379(18) 0.069(2) 0.058(3) 0.007(2) -0.0051(17) -0.0058(17)
C4 0.0399(17) 0.0445(18) 0.052(2) 0.0041(16) -0.0057(15) -0.0010(14)
C5 0.0425(17) 0.0427(16) 0.049(2) 0.0029(15) -0.0053(16) 0.0002(13)
C6 0.0456(18) 0.0467(19) 0.049(2) 0.0016(16) -0.0070(17) -0.0059(14)
C7 0.0417(18) 0.052(2) 0.057(2) 0.0077(18) -0.0081(17) -0.0015(15)
C8 0.0412(18) 0.067(2) 0.053(2) 0.012(2) -0.0047(17) -0.0032(16)
C9 0.051(2) 0.087(3) 0.059(3) 0.003(2) -0.014(2) -0.016(2)
C10 0.078(3) 0.063(3) 0.071(3) -0.006(2) -0.016(3) -0.021(2)
C11 0.064(2) 0.045(2) 0.071(3) 0.002(2) -0.009(2) -0.0065(17)
C12 0.0457(18) 0.0442(18) 0.051(2) 0.0027(16) -0.0085(16) 0.0003(14)
C13 0.059(2) 0.055(2) 0.050(2) -0.0021(18) -0.0114(19) 0.0009(17)
C14 0.066(2) 0.058(2) 0.043(2) -0.0075(19) 0.0000(19) 0.0043(18)
C15 0.054(2) 0.0478(19) 0.049(2) -0.0034(17) 0.0015(17) 0.0048(15)
C16 0.055(2) 0.056(2) 0.056(3) -0.0109(19) 0.0095(18) 0.0044(17)
C17 0.0440(18) 0.060(2) 0.062(3) -0.008(2) 0.0066(18) 0.0063(16)
C18 0.0429(18) 0.0437(18) 0.061(3) -0.0024(17) 0.0017(17) 0.0049(14)
C19 0.0391(19) 0.060(2) 0.071(3) -0.002(2) 0.0065(19) 0.0049(15)
C20 0.0365(18) 0.066(2) 0.067(3) 0.005(2) -0.0071(18) 0.0007(16)
C21 0.0395(17) 0.053(2) 0.053(2) 0.0034(17) -0.0057(16) -0.0021(15)
C22 0.0457(19) 0.056(2) 0.051(2) 0.0020(18) -0.0093(17) -0.0067(15)
C23 0.0448(19) 0.064(2) 0.048(2) 0.0003(18) -0.0052(17) -0.0044(17)
C24 0.048(2) 0.068(3) 0.061(3) 0.006(2) -0.0088(19) -0.0056(18)
C25 0.0426(18) 0.083(3) 0.057(3) 0.005(2) -0.0049(19) -0.0047(19)
C26 0.052(2) 0.088(3) 0.062(3) -0.007(3) -0.008(2) -0.010(2)
C27 0.066(3) 0.069(3) 0.075(3) -0.006(3) -0.009(2) -0.015(2)
C28 0.057(2) 0.062(2) 0.065(3) 0.003(2) -0.009(2) -0.0064(19)
C29 0.0440(19) 0.059(2) 0.051(2) 0.0051(19) -0.0082(17) -0.0049(16)
C30 0.057(2) 0.073(3) 0.052(3) -0.007(2) -0.0046(19) -0.0119(19)
C31 0.064(2) 0.073(3) 0.050(3) -0.017(2) 0.0034(19) -0.004(2)
C32 0.056(2) 0.052(2) 0.044(2) -0.0017(17) 0.0014(17) 0.0006(16)
C33 0.056(2) 0.059(2) 0.045(2) -0.0010(18) 0.0091(18) 0.0060(17)
C34 0.0438(18) 0.066(2) 0.047(2) 0.0042(19) 0.0074(16) 0.0099(16)

loop_
_atom_type_symbol
_atom_type_description
_atom_type_scat_dispersion_real
_atom_type_scat_dispersion_imag
_atom_type_scat_source
C C 0.0181 0.0091 'International Tables Vol C Tables 4.2.6.8 and 6.1.1.4'
H H 0.0000 0.0000 'International Tables Vol C Tables 4.2.6.8 and 6.1.1.4'
Cl Cl 0.3639 0.7018 'International Tables Vol C Tables 4.2.6.8 and 6.1.1.4'
S S 0.3331 0.5567 'International Tables Vol C Tables 4.2.6.8 and 6.1.1.4'

loop_
_geom_angle_atom_site_label_1
_geom_angle_atom_site_label_2
_geom_angle_atom_site_label_3
_geom_angle
C1 S1 C4 93.07(19)
C18 S2 C21 93.2(2)
C15 S3 C12 93.3(2)
C32 S4 C29 93.6(2)
C34 C1 C2 122.8(4)
C34 C1 S1 128.5(3)
C2 C1 S1 108.6(3)
C3 C2 C1 114.9(4)
C3 C2 H2 122.5
C1 C2 H2 122.5
C2 C3 C4 114.3(4)
C2 C3 H3 122.8
C4 C3 H3 122.8
C5 C4 C3 126.5(4)
C5 C4 S1 124.4(3)
C3 C4 S1 109.1(3)
C4 C5 C12 127.7(4)
C4 C5 C6 115.7(3)
C12 C5 C6 116.6(4)
C7 C6 C11 118.6(4)
C7 C6 C5 120.9(3)
C11 C6 C5 120.5(4)
C8 C7 C6 119.7(4)
C8 C7 H7 120.2
C6 C7 H7 120.2
C9 C8 C7 122.0(4)
C9 C8 Cl2 119.1(3)
C7 C8 Cl2 118.9(3)
C8 C9 C10 118.1(4)
C8 C9 H9 120.9
C10 C9 H9 120.9
C11 C10 C9 121.2(4)
C11 C10 H10 119.4
C9 C10 H10 119.4
C10 C11 C6 120.5(4)
C10 C11 H11 119.8
C6 C11 H11 119.8
C13 C12 C5 126.7(4)
C13 C12 S3 108.8(3)
C5 C12 S3 124.5(3)
C14 C13 C12 114.1(4)
C14 C13 H13 122.9
C12 C13 H13 122.9
C13 C14 C15 115.4(4)
C13 C14 H14 122.3
C15 C14 H14 122.3
C16 C15 C14 123.2(4)
C16 C15 S3 128.5(4)
C14 C15 S3 108.3(3)
C17 C16 C15 136.8(4)
C17 C16 H16 111.6
C15 C16 H16 111.6
C16 C17 C18 136.4(4)
C16 C17 H17 111.8
C18 C17 H17 111.8
C19 C18 C17 122.8(4)
C19 C18 S2 108.7(3)
C17 C18 S2 128.4(3)
C20 C19 C18 115.1(4)
C20 C19 H19 122.4
C18 C19 H19 122.4
C19 C20 C21 114.3(4)
C19 C20 H20 122.8
C21 C20 H20 122.8
C22 C21 C20 126.6(4)
C22 C21 S2 124.7(3)
C20 C21 S2 108.5(3)
C21 C22 C29 127.8(4)
C21 C22 C23 116.0(4)
C29 C22 C23 116.0(4)
C24 C23 C28 119.7(4)
C24 C23 C22 121.4(4)
C28 C23 C22 118.9(4)
C23 C24 C25 118.4(4)
C23 C24 H24 120.8
C25 C24 H24 120.8
C26 C25 C24 121.5(4)
C26 C25 Cl1 120.0(4)
C24 C25 Cl1 118.5(4)
C25 C26 C27 119.3(4)
C25 C26 H26 120.4
C27 C26 H26 120.4
C26 C27 C28 120.9(5)
C26 C27 H27 119.6
C28 C27 H27 119.6
C27 C28 C23 120.2(5)
C27 C28 H28 119.9
C23 C28 H28 119.9
C22 C29 C30 126.7(4)
C22 C29 S4 124.8(4)
C30 C29 S4 108.4(3)
C31 C30 C29 114.5(4)
C31 C30 H30 122.8
C29 C30 H30 122.8
C30 C31 C32 115.4(4)
C30 C31 H31 122.3
C32 C31 H31 122.3
C33 C32 C31 123.0(4)
C33 C32 S4 128.7(3)
C31 C32 S4 108.1(3)
C34 C33 C32 135.8(4)
C34 C33 H33 112.1
C32 C33 H33 112.1
C33 C34 C1 135.8(4)
C33 C34 H34 112.1
C1 C34 H34 112.1

loop_
_geom_bond_atom_site_label_1
_geom_bond_atom_site_label_2
_geom_bond_distance
S1 C1 1.736(4)
S1 C4 1.747(4)
S2 C18 1.744(4)
S2 C21 1.747(4)
S3 C15 1.741(4)
S3 C12 1.747(4)
S4 C32 1.748(4)
S4 C29 1.753(4)
Cl1 C25 1.734(5)
Cl2 C8 1.741(4)
C1 C34 1.389(7)
C1 C2 1.412(6)
C2 C3 1.356(7)
C2 H2 0.9500
C3 C4 1.401(5)
C3 H3 0.9500
C4 C5 1.399(6)
C5 C12 1.410(5)
C5 C6 1.498(5)
C6 C7 1.387(6)
C6 C11 1.400(6)
C7 C8 1.387(6)
C7 H7 0.9500
C8 C9 1.368(7)
C9 C10 1.390(7)
C9 H9 0.9500
C10 C11 1.369(7)
C10 H10 0.9500
C11 H11 0.9500
C12 C13 1.401(7)
C13 C14 1.363(6)
C13 H13 0.9500
C14 C15 1.401(6)
C14 H14 0.9500
C15 C16 1.401(5)
C16 C17 1.380(6)
C16 H16 0.9500
C17 C18 1.407(7)
C17 H17 0.9500
C18 C19 1.406(6)
C19 C20 1.355(7)
C19 H19 0.9500
C20 C21 1.419(6)
C20 H20 0.9500
C21 C22 1.397(7)
C22 C29 1.405(6)
C22 C23 1.510(5)
C23 C24 1.371(6)
C23 C28 1.395(6)
C24 C25 1.421(6)
C24 H24 0.9500
C25 C26 1.358(7)
C26 C27 1.364(7)
C26 H26 0.9500
C27 C28 1.383(6)
C27 H27 0.9500
C28 H28 0.9500
C29 C30 1.405(7)
C30 C31 1.368(6)
C30 H30 0.9500
C31 C32 1.405(6)
C31 H31 0.9500
C32 C33 1.396(6)
C33 C34 1.388(6)
C33 H33 0.9500
C34 H34 0.9500

loop_
_geom_torsion_atom_site_label_1
_geom_torsion_atom_site_label_2
_geom_torsion_atom_site_label_3
_geom_torsion_atom_site_label_4
_geom_torsion
C4 S1 C1 C34 -176.7(4)
C4 S1 C1 C2 -0.2(3)
C34 C1 C2 C3 176.9(4)
S1 C1 C2 C3 0.1(5)
C1 C2 C3 C4 0.0(6)
C2 C3 C4 C5 179.3(4)
C2 C3 C4 S1 -0.1(5)
C1 S1 C4 C5 -179.3(3)
C1 S1 C4 C3 0.1(3)
C3 C4 C5 C12 -173.0(4)
S1 C4 C5 C12 6.3(6)
C3 C4 C5 C6 7.0(6)
S1 C4 C5 C6 -173.8(3)
C4 C5 C6 C7 69.9(5)
C12 C5 C6 C7 -110.1(5)
C4 C5 C6 C11 -110.1(5)
C12 C5 C6 C11 69.9(5)
C11 C6 C7 C8 0.0(7)
C5 C6 C7 C8 180.0(4)
C6 C7 C8 C9 0.6(7)
C6 C7 C8 Cl2 -178.5(4)
C7 C8 C9 C10 -0.5(8)
Cl2 C8 C9 C10 178.6(4)
C8 C9 C10 C11 -0.1(9)
C9 C10 C11 C6 0.7(9)
C7 C6 C11 C10 -0.6(8)
C5 C6 C11 C10 179.4(5)
C4 C5 C12 C13 -178.1(4)
C6 C5 C12 C13 1.9(6)
C4 C5 C12 S3 2.7(6)
C6 C5 C12 S3 -177.2(3)
C15 S3 C12 C13 -1.3(3)
C15 S3 C12 C5 178.1(3)
C5 C12 C13 C14 -178.0(4)
S3 C12 C13 C14 1.3(5)
C12 C13 C14 C15 -0.7(6)
C13 C14 C15 C16 -179.5(4)
C13 C14 C15 S3 -0.3(5)
C12 S3 C15 C16 -179.9(4)
C12 S3 C15 C14 0.9(3)
C14 C15 C16 C17 179.3(5)
S3 C15 C16 C17 0.3(8)
C15 C16 C17 C18 -0.1(10)
C16 C17 C18 C19 -173.0(5)
C16 C17 C18 S2 3.0(8)
C21 S2 C18 C19 4.1(3)
C21 S2 C18 C17 -172.3(4)
C17 C18 C19 C20 173.2(4)
S2 C18 C19 C20 -3.4(5)
C18 C19 C20 C21 0.6(6)
C19 C20 C21 C22 -173.1(4)
C19 C20 C21 S2 2.5(5)
C18 S2 C21 C22 171.9(4)
C18 S2 C21 C20 -3.8(3)
C20 C21 C22 C29 175.4(4)
S2 C21 C22 C29 0.5(6)
C20 C21 C22 C23 0.5(6)
S2 C21 C22 C23 -174.4(3)
C21 C22 C23 C24 -78.5(6)
C29 C22 C23 C24 105.9(5)
C21 C22 C23 C28 100.8(5)
C29 C22 C23 C28 -74.7(6)
C28 C23 C24 C25 -1.2(7)
C22 C23 C24 C25 178.2(4)
C23 C24 C25 C26 -0.9(8)
C23 C24 C25 Cl1 -179.9(4)
C24 C25 C26 C27 1.8(8)
Cl1 C25 C26 C27 -179.2(4)
C25 C26 C27 C28 -0.6(8)
C26 C27 C28 C23 -1.4(8)
C24 C23 C28 C27 2.3(8)
C22 C23 C28 C27 -177.0(5)
C21 C22 C29 C30 -177.7(4)
C23 C22 C29 C30 -2.8(7)
C21 C22 C29 S4 0.7(6)
C23 C22 C29 S4 175.6(3)
C32 S4 C29 C22 -178.0(4)
C32 S4 C29 C30 0.7(4)
C22 C29 C30 C31 178.4(4)
S4 C29 C30 C31 -0.2(5)
C29 C30 C31 C32 -0.4(7)
C30 C31 C32 C33 177.0(4)
C30 C31 C32 S4 0.9(6)
C29 S4 C32 C33 -176.7(4)
C29 S4 C32 C31 -0.9(4)
C31 C32 C33 C34 -179.4(5)
S4 C32 C33 C34 -4.2(8)
C32 C33 C34 C1 -7.9(10)
C2 C1 C34 C33 -177.8(5)
S1 C1 C34 C33 -1.7(8)
